data_4060219
loop_
_publ_author_name
'Andreas A. Danopoulos'
'Nikolaos Tsoureas'
'Joseph A. Wright'
'Mark E. Light'

_publ_section_title
;
 N-Heterocyclic Pincer Dicarbene Complexes of Iron(II): C-2 and C-5
 Metalated Carbenes on the Same Metal Center
;
_journal_name_full Organometallics
_journal_page_first 166
_journal_page_last 168
_journal_paper_doi 10.1021/om0341911
_journal_volume 23
_journal_year 2004
_chemical_formula_moiety 'C38.50 H49.50 Cl2 Fe N5.50 O'
_chemical_formula_sum 'C38.5 H49.5 Cl2 Fe N5.5 O'
_chemical_formula_weight 732.09
_chemical_name_systematic
;
 ?
;
_space_group_IT_number 19
_symmetry_cell_setting orthorhombic
_symmetry_space_group_name_Hall 'P 2ac 2ab'
_symmetry_space_group_name_H-M 'P 21 21 21'
_atom_sites_solution_hydrogens geom
_atom_sites_solution_primary direct
_atom_sites_solution_secondary difmap
_audit_creation_method SHELXL-97
_cell_angle_alpha 90.00
_cell_angle_beta 90.00
_cell_angle_gamma 90.00
_cell_formula_units_Z 8
_cell_length_a 12.5062(5)
_cell_length_b 21.1000(12)
_cell_length_c 28.3424(16)
_cell_measurement_reflns_used 49096
_cell_measurement_temperature 120(2)
_cell_measurement_theta_max 27.48
_cell_measurement_theta_min 2.91
_cell_volume 7479.0(7)
_computing_cell_refinement 'Scalepack (Otwinowski & Minor 1997)'
_computing_data_collection 'Collect (Nonius BV, 1997-2000)'
_computing_data_reduction 'Denzo a. Scalepack (Otwinowski & Minor 1997)'
_computing_molecular_graphics 'ORTEP-3 (Farrugia, 1997)'
_computing_publication_material 'PLATON (Spek, 1990)'
_computing_structure_refinement 'SHELXL-97 (Sheldrick, 1997)'
_computing_structure_solution 'SHELXS-97 (Sheldrick, 1990)'
_diffrn_ambient_temperature 120(2)
_diffrn_detector_area_resol_mean 9.091
_diffrn_measured_fraction_theta_full 0.792
_diffrn_measured_fraction_theta_max 0.792
_diffrn_measurement_device_type 'Nonius KappaCCD Area Detector'
_diffrn_measurement_method 'Phi and Omega scans to fill Ewald Sphere'
_diffrn_radiation_monochromator graphite
_diffrn_radiation_source 'Nonius FR591 rotating anode'
_diffrn_radiation_type MoK\a
_diffrn_radiation_wavelength 0.71073
_diffrn_reflns_av_R_equivalents 0.1426
_diffrn_reflns_av_sigmaI/netI 0.2506
_diffrn_reflns_limit_h_max 10
_diffrn_reflns_limit_h_min -14
_diffrn_reflns_limit_k_max 24
_diffrn_reflns_limit_k_min -24
_diffrn_reflns_limit_l_max 35
_diffrn_reflns_limit_l_min -33
_diffrn_reflns_number 43132
_diffrn_reflns_theta_full 27.06
_diffrn_reflns_theta_max 27.06
_diffrn_reflns_theta_min 2.91
_exptl_absorpt_coefficient_mu 0.584
_exptl_absorpt_correction_T_max 0.9714
_exptl_absorpt_correction_T_min 0.8921
_exptl_absorpt_correction_type multi-scan
_exptl_absorpt_process_details 'Sortav - blessing'
_exptl_crystal_colour red
_exptl_crystal_density_diffrn 1.300
_exptl_crystal_density_method 'not measured'
_exptl_crystal_description block
_exptl_crystal_F_000 3096
_exptl_crystal_size_max 0.20
_exptl_crystal_size_mid 0.10
_exptl_crystal_size_min 0.05
_refine_diff_density_max 0.357
_refine_diff_density_min -0.309
_refine_diff_density_rms 0.060
_refine_ls_abs_structure_details 'Flack H D (1983), Acta Cryst. A39, 876-881'
_refine_ls_abs_structure_Flack -0.03(3)
_refine_ls_extinction_method none
_refine_ls_goodness_of_fit_ref 0.899
_refine_ls_hydrogen_treatment mixed
_refine_ls_matrix_type full
_refine_ls_number_parameters 865
_refine_ls_number_reflns 12482
_refine_ls_number_restraints 0
_refine_ls_restrained_S_all 0.899
_refine_ls_R_factor_all 0.2243
_refine_ls_R_factor_gt 0.0707
_refine_ls_shift/su_max 0.004
_refine_ls_shift/su_mean 0.000
_refine_ls_structure_factor_coef Fsqd
_refine_ls_weighting_details 'calc w=1/[\s^2^(Fo^2^)+(0.0527P)^2^+0.0000P] where P=(Fo^2^+2Fc^2^)/3'
_refine_ls_weighting_scheme calc
_refine_ls_wR_factor_gt 0.1124
_refine_ls_wR_factor_ref 0.1486
_reflns_number_gt 5233
_reflns_number_total 12482
_reflns_threshold_expression >2sigma(I)
_cod_original_sg_symbol_H-M P212121
_cod_original_formula_sum 'C38.50 H49.50 Cl2 Fe N5.50 O'
_cod_database_code 4060219

loop_
_symmetry_equiv_pos_as_xyz
'x, y, z'
'-x+1/2, -y, z+1/2'
'-x, y+1/2, -z+1/2'
'x+1/2, -y+1/2, -z'

loop_
_atom_site_label
_atom_site_type_symbol
_atom_site_fract_x
_atom_site_fract_y
_atom_site_fract_z
_atom_site_U_iso_or_equiv
_atom_site_adp_type
_atom_site_occupancy
_atom_site_symmetry_multiplicity
_atom_site_calc_flag
_atom_site_refinement_flags
C80 C 0.6280(11) 0.9907(5) 0.9819(4) 0.096(4) Uani 1 1 d .
C81 C 0.5570(11) 0.5134(6) 0.0236(4) 0.118(5) Uani 1 1 d .
H81A H 0.5741 0.4772 0.0033 0.177 Uiso 1 1 calc R
H81B H 0.5038 0.5403 0.0080 0.177 Uiso 1 1 calc R
H81C H 0.5280 0.4981 0.0537 0.177 Uiso 1 1 calc R
C82 C 0.6462(8) 0.6020(5) 0.0615(4) 0.092(4) Uani 1 1 d .
H82A H 0.7176 0.6207 0.0642 0.138 Uiso 1 1 calc R
H82B H 0.6209 0.5893 0.0928 0.138 Uiso 1 1 calc R
H82C H 0.5969 0.6333 0.0481 0.138 Uiso 1 1 calc R
C83 C 0.7439(13) 0.5344(7) 0.0107(4) 0.105(5) Uani 1 1 d .
H83 H 0.8048 0.5574 0.0210 0.125 Uiso 1 1 calc R
C86 C 0.2066(14) 0.3810(8) 0.6579(6) 0.216(11) Uani 1 1 d .
H86A H 0.2449 0.4151 0.6742 0.324 Uiso 1 1 calc R
H86B H 0.1297 0.3898 0.6585 0.324 Uiso 1 1 calc R
H86C H 0.2311 0.3786 0.6251 0.324 Uiso 1 1 calc R
C87 C 0.2275(15) 0.3213(9) 0.6813(9) 0.254(16) Uani 1 1 d .
H87A H 0.3058 0.3148 0.6806 0.304 Uiso 1 1 calc R
H87B H 0.2074 0.3269 0.7148 0.304 Uiso 1 1 calc R
C88 C 0.2065(12) 0.2158(9) 0.6891(5) 0.129(5) Uani 1 1 d .
H88A H 0.1941 0.2203 0.7235 0.154 Uiso 1 1 calc R
H88B H 0.2828 0.2051 0.6846 0.154 Uiso 1 1 calc R
C89 C 0.1422(12) 0.1636(7) 0.6718(5) 0.166(7) Uani 1 1 d .
H89A H 0.1616 0.1247 0.6887 0.250 Uiso 1 1 calc R
H89B H 0.1550 0.1579 0.6380 0.250 Uiso 1 1 calc R
H89C H 0.0663 0.1729 0.6771 0.250 Uiso 1 1 calc R
N12 N 0.6506(9) 0.5490(5) 0.0321(3) 0.077(3) Uani 1 1 d .
Cl1 Cl 0.93840(19) 0.47817(12) 0.66479(10) 0.0826(8) Uani 1 1 d .
Cl2 Cl 0.76822(18) 0.59549(11) 0.71987(8) 0.0678(7) Uani 1 1 d .
O1 O 0.7593(7) 0.4963(3) -0.0196(3) 0.108(3) Uani 1 1 d .
O2 O 0.1868(7) 0.2722(6) 0.6682(4) 0.136(3) Uani 1 1 d .
C1 C 0.7293(7) 1.1339(4) 0.8293(3) 0.046(2) Uani 1 1 d .
C2 C 0.7031(9) 1.0705(4) 0.8288(3) 0.058(2) Uani 1 1 d .
H2 H 0.7562 1.0383 0.8302 0.069 Uiso 1 1 calc R
C3 C 0.5949(9) 1.0561(4) 0.8260(3) 0.060(3) Uani 1 1 d .
H3 H 0.5734 1.0129 0.8257 0.072 Uiso 1 1 calc R
C4 C 0.5185(7) 1.1021(4) 0.8237(3) 0.049(2) Uani 1 1 d .
H4 H 0.4452 1.0913 0.8203 0.058 Uiso 1 1 calc R
C5 C 0.5500(7) 1.1638(4) 0.8265(3) 0.043(2) Uani 1 1 d .
C6 C 0.8367(7) 1.2287(4) 0.8318(3) 0.045(2) Uani 1 1 d .
C7 C 1.0025(8) 1.1838(5) 0.8337(4) 0.076(3) Uani 1 1 d .
H7 H 1.0782 1.1806 0.8349 0.092 Uiso 1 1 calc R
C8 C 0.9348(8) 1.1361(6) 0.8319(4) 0.081(3) Uani 1 1 d .
H8 H 0.9521 1.0922 0.8311 0.097 Uiso 1 1 calc R
C9 C 0.5417(7) 1.2752(4) 0.8301(3) 0.043(2) Uani 1 1 d .
C10 C 0.3786(8) 1.2270(4) 0.8247(3) 0.065(3) Uani 1 1 d .
H10 H 0.3267 1.1943 0.8218 0.077 Uiso 1 1 calc R
C11 C 0.3597(7) 1.2901(4) 0.8289(3) 0.061(3) Uani 1 1 d .
H11 H 0.2920 1.3105 0.8293 0.073 Uiso 1 1 calc R
C12 C 0.9882(7) 1.3015(5) 0.8288(4) 0.053(2) Uani 1 1 d .
C13 C 1.0048(7) 1.3268(6) 0.7831(3) 0.061(3) Uani 1 1 d .
C14 C 1.0443(7) 1.3872(6) 0.7793(3) 0.067(3) Uani 1 1 d .
H14 H 1.0500 1.4051 0.7486 0.081 Uiso 1 1 calc R
C15 C 1.0762(7) 1.4235(5) 0.8171(3) 0.057(3) Uani 1 1 d .
C16 C 1.0676(7) 1.3964(5) 0.8617(3) 0.057(3) Uani 1 1 d .
H16 H 1.0903 1.4197 0.8886 0.068 Uiso 1 1 calc R
C17 C 1.0252(7) 1.3345(5) 0.8677(3) 0.065(3) Uani 1 1 d .
C18 C 0.9772(7) 1.2875(6) 0.7403(3) 0.090(4) Uani 1 1 d .
H18A H 0.9504 1.2460 0.7504 0.135 Uiso 1 1 calc R
H18B H 1.0413 1.2817 0.7208 0.135 Uiso 1 1 calc R
H18C H 0.9220 1.3093 0.7218 0.135 Uiso 1 1 calc R
C19 C 1.0169(9) 1.3081(5) 0.9173(3) 0.085(4) Uani 1 1 d .
H19A H 1.0489 1.3381 0.9396 0.127 Uiso 1 1 calc R
H19B H 1.0548 1.2676 0.9189 0.127 Uiso 1 1 calc R
H19C H 0.9414 1.3017 0.9253 0.127 Uiso 1 1 calc R
C20 C 1.1210(9) 1.4905(6) 0.8106(3) 0.077(4) Uani 1 1 d .
C21 C 1.1302(14) 1.5274(7) 0.8550(4) 0.213(10) Uani 1 1 d .
H21A H 1.0605 1.5288 0.8708 0.319 Uiso 1 1 calc R
H21B H 1.1537 1.5706 0.8478 0.319 Uiso 1 1 calc R
H21C H 1.1825 1.5070 0.8759 0.319 Uiso 1 1 calc R
C22 C 1.2264(9) 1.4843(6) 0.7857(6) 0.158(6) Uani 1 1 d .
H22A H 1.2174 1.4582 0.7574 0.237 Uiso 1 1 calc R
H22B H 1.2785 1.4644 0.8068 0.237 Uiso 1 1 calc R
H22C H 1.2521 1.5265 0.7766 0.237 Uiso 1 1 calc R
C23 C 1.0516(9) 1.5316(6) 0.7789(5) 0.129(5) Uani 1 1 d .
H23A H 0.9819 1.5383 0.7939 0.193 Uiso 1 1 calc R
H23B H 1.0416 1.5105 0.7484 0.193 Uiso 1 1 calc R
H23C H 1.0867 1.5726 0.7740 0.193 Uiso 1 1 calc R
C24 C 0.4733(5) 1.3876(4) 0.8381(3) 0.040(2) Uani 1 1 d .
C25 C 0.4644(6) 1.4125(4) 0.8839(3) 0.045(2) Uani 1 1 d .
C26 C 0.4730(6) 1.4775(4) 0.8883(3) 0.047(2) Uani 1 1 d .
H26 H 0.4623 1.4958 0.9185 0.056 Uiso 1 1 calc R
C27 C 0.4963(6) 1.5174(4) 0.8509(3) 0.040(2) Uani 1 1 d .
C28 C 0.5043(6) 1.4891(4) 0.8069(3) 0.039(2) Uani 1 1 d .
H28 H 0.5197 1.5151 0.7804 0.046 Uiso 1 1 calc R
C29 C 0.4906(7) 1.4240(4) 0.7997(3) 0.046(2) Uani 1 1 d .
C30 C 0.4382(7) 1.3727(4) 0.9263(3) 0.066(3) Uani 1 1 d .
H30A H 0.4373 1.3995 0.9545 0.099 Uiso 1 1 calc R
H30B H 0.4924 1.3396 0.9299 0.099 Uiso 1 1 calc R
H30C H 0.3678 1.3532 0.9220 0.099 Uiso 1 1 calc R
C31 C 0.4922(6) 1.3988(4) 0.7496(2) 0.045(2) Uani 1 1 d .
H31A H 0.4823 1.3527 0.7500 0.068 Uiso 1 1 calc R
H31B H 0.5610 1.4090 0.7349 0.068 Uiso 1 1 calc R
H31C H 0.4342 1.4184 0.7315 0.068 Uiso 1 1 calc R
C32 C 0.5054(6) 1.5888(4) 0.8583(3) 0.045(2) Uani 1 1 d .
C33 C 0.6006(7) 1.6024(4) 0.8908(3) 0.073(3) Uani 1 1 d .
H33A H 0.5915 1.5792 0.9205 0.110 Uiso 1 1 calc R
H33B H 0.6043 1.6480 0.8973 0.110 Uiso 1 1 calc R
H33C H 0.6668 1.5887 0.8754 0.110 Uiso 1 1 calc R
C34 C 0.4042(7) 1.6151(4) 0.8812(3) 0.074(3) Uani 1 1 d .
H34A H 0.3909 1.5927 0.9109 0.111 Uiso 1 1 calc R
H34B H 0.3434 1.6090 0.8599 0.111 Uiso 1 1 calc R
H34C H 0.4136 1.6604 0.8876 0.111 Uiso 1 1 calc R
C35 C 0.5241(7) 1.6248(4) 0.8125(3) 0.061(3) Uani 1 1 d .
H35A H 0.5300 1.6702 0.8193 0.091 Uiso 1 1 calc R
H35B H 0.4639 1.6174 0.7910 0.091 Uiso 1 1 calc R
H35C H 0.5903 1.6098 0.7978 0.091 Uiso 1 1 calc R
C36 C 0.7445(6) 1.3868(4) 0.8706(3) 0.040(2) Uani 1 1 d .
C37 C 0.7712(6) 1.4494(4) 0.8711(3) 0.049(2) Uani 1 1 d .
H37 H 0.7793 1.4715 0.9001 0.059 Uiso 1 1 calc R
C38 C 0.7859(6) 1.4795(4) 0.8288(3) 0.051(2) Uani 1 1 d .
H38 H 0.8035 1.5233 0.8286 0.062 Uiso 1 1 calc R
C39 C 0.7759(6) 1.4475(4) 0.7863(3) 0.048(2) Uani 1 1 d .
H39 H 0.7855 1.4686 0.7570 0.058 Uiso 1 1 calc R
C40 C 0.7519(6) 1.3851(4) 0.7882(3) 0.040(2) Uani 1 1 d .
C41 C 0.7041(7) 1.2828(4) 0.8982(3) 0.050(2) Uani 1 1 d .
C42 C 0.7076(9) 1.2999(4) 0.9765(3) 0.071(3) Uani 1 1 d .
H42 H 0.7043 1.2918 1.0094 0.085 Uiso 1 1 calc R
C43 C 0.7284(8) 1.3559(4) 0.9569(3) 0.072(3) Uani 1 1 d .
H43 H 0.7418 1.3948 0.9727 0.087 Uiso 1 1 calc R
C44 C 0.7382(6) 1.3505(4) 0.7041(3) 0.041(2) Uani 1 1 d .
H44 H 0.7559 1.3886 0.6880 0.050 Uiso 1 1 calc R
C45 C 0.6887(6) 1.2518(3) 0.7208(3) 0.039(2) Uani 1 1 d .
H45 H 0.6664 1.2093 0.7159 0.047 Uiso 1 1 calc R
C46 C 0.7025(6) 1.2790(4) 0.7634(3) 0.0379(19) Uani 1 1 d .
C47 C 0.6758(11) 1.1877(4) 0.9490(3) 0.058(3) Uani 1 1 d .
C48 C 0.5724(10) 1.1647(5) 0.9508(3) 0.057(3) Uani 1 1 d .
C49 C 0.5581(9) 1.0999(5) 0.9607(3) 0.061(3) Uani 1 1 d .
H49 H 0.4878 1.0829 0.9613 0.074 Uiso 1 1 calc R
C50 C 0.6436(12) 1.0606(5) 0.9698(3) 0.080(4) Uani 1 1 d .
C51 C 0.7469(10) 1.0863(5) 0.9656(3) 0.079(3) Uani 1 1 d .
H51 H 0.8073 1.0596 0.9699 0.094 Uiso 1 1 calc R
C52 C 0.7627(10) 1.1504(5) 0.9551(3) 0.066(3) Uani 1 1 d .
C53 C 0.4758(9) 1.2041(5) 0.9435(3) 0.089(4) Uani 1 1 d .
H53A H 0.4117 1.1778 0.9471 0.134 Uiso 1 1 calc R
H53B H 0.4772 1.2224 0.9117 0.134 Uiso 1 1 calc R
H53C H 0.4744 1.2383 0.9669 0.134 Uiso 1 1 calc R
C54 C 0.8785(9) 1.1751(4) 0.9514(3) 0.084(4) Uani 1 1 d .
H54A H 0.9285 1.1401 0.9570 0.126 Uiso 1 1 calc R
H54B H 0.8901 1.2082 0.9751 0.126 Uiso 1 1 calc R
H54C H 0.8905 1.1925 0.9198 0.126 Uiso 1 1 calc R
C55 C 0.6034(18) 0.9543(5) 0.9390(5) 0.260(13) Uani 1 1 d .
H55A H 0.6647 0.9560 0.9175 0.390 Uiso 1 1 calc R
H55B H 0.5405 0.9726 0.9235 0.390 Uiso 1 1 calc R
H55C H 0.5887 0.9102 0.9475 0.390 Uiso 1 1 calc R
C56 C 0.7170(8) 0.9640(5) 1.0106(3) 0.086(3) Uani 1 1 d .
H56A H 0.7278 0.9902 1.0388 0.129 Uiso 1 1 calc R
H56B H 0.7827 0.9635 0.9918 0.129 Uiso 1 1 calc R
H56C H 0.6991 0.9206 1.0202 0.129 Uiso 1 1 calc R
C57 C 0.5256(12) 0.9847(7) 1.0138(7) 0.193(8) Uani 1 1 d .
H57A H 0.5381 1.0062 1.0439 0.290 Uiso 1 1 calc R
H57B H 0.5103 0.9398 1.0195 0.290 Uiso 1 1 calc R
H57C H 0.4646 1.0043 0.9977 0.290 Uiso 1 1 calc R
C59 C 0.7003(7) 1.2842(3) 0.6343(2) 0.0365(19) Uani 1 1 d .
C60 C 0.6044(7) 1.2990(4) 0.6120(3) 0.037(2) Uani 1 1 d .
C61 C 0.5969(7) 1.2862(4) 0.5641(3) 0.044(2) Uani 1 1 d .
H61 H 0.5312 1.2951 0.5486 0.053 Uiso 1 1 calc R
C62 C 0.6798(7) 1.2612(4) 0.5376(3) 0.044(2) Uani 1 1 d .
C63 C 0.7714(7) 1.2441(4) 0.5614(3) 0.054(3) Uani 1 1 d .
H63 H 0.8281 1.2244 0.5445 0.065 Uiso 1 1 calc R
C64 C 0.7828(7) 1.2552(4) 0.6107(3) 0.048(2) Uani 1 1 d .
C65 C 0.5116(6) 1.3251(4) 0.6389(3) 0.054(2) Uani 1 1 d .
H65A H 0.4518 1.3328 0.6173 0.081 Uiso 1 1 calc R
H65B H 0.5324 1.3650 0.6541 0.081 Uiso 1 1 calc R
H65C H 0.4896 1.2946 0.6631 0.081 Uiso 1 1 calc R
C66 C 0.8868(6) 1.2346(5) 0.6338(3) 0.068(3) Uani 1 1 d .
H66A H 0.9334 1.2151 0.6101 0.102 Uiso 1 1 calc R
H66B H 0.8714 1.2038 0.6588 0.102 Uiso 1 1 calc R
H66C H 0.9226 1.2716 0.6475 0.102 Uiso 1 1 calc R
C67 C 0.6680(7) 1.2501(4) 0.4841(3) 0.051(2) Uani 1 1 d .
C68 C 0.5916(9) 1.1947(5) 0.4774(3) 0.094(4) Uani 1 1 d .
H68A H 0.6226 1.1564 0.4914 0.141 Uiso 1 1 calc R
H68B H 0.5795 1.1878 0.4436 0.141 Uiso 1 1 calc R
H68C H 0.5233 1.2042 0.4929 0.141 Uiso 1 1 calc R
C69 C 0.6199(9) 1.3097(5) 0.4612(3) 0.097(4) Uani 1 1 d .
H69A H 0.6688 1.3455 0.4655 0.146 Uiso 1 1 calc R
H69B H 0.5511 1.3194 0.4760 0.146 Uiso 1 1 calc R
H69C H 0.6091 1.3021 0.4274 0.146 Uiso 1 1 calc R
C70 C 0.7745(7) 1.2368(5) 0.4613(2) 0.071(3) Uani 1 1 d .
H70A H 0.8213 1.2738 0.4650 0.106 Uiso 1 1 calc R
H70B H 0.7640 1.2282 0.4276 0.106 Uiso 1 1 calc R
H70C H 0.8076 1.2000 0.4764 0.106 Uiso 1 1 calc R
N1 N 0.6546(6) 1.1801(3) 0.8289(2) 0.0403(17) Uani 1 1 d .
N2 N 0.8314(6) 1.1629(3) 0.8316(2) 0.0499(19) Uani 1 1 d .
N3 N 0.9427(6) 1.2403(4) 0.8334(2) 0.0519(19) Uani 1 1 d .
N4 N 0.4878(6) 1.2197(3) 0.8255(2) 0.0446(18) Uani 1 1 d .
N5 N 0.4614(6) 1.3194(3) 0.8324(2) 0.0454(18) Uani 1 1 d .
N6 N 0.7346(4) 1.3543(3) 0.8299(3) 0.0403(17) Uani 1 1 d .
N7 N 0.7263(6) 1.3459(3) 0.9085(2) 0.053(2) Uani 1 1 d .
N8 N 0.6910(6) 1.2544(3) 0.9406(2) 0.0533(19) Uani 1 1 d .
N9 N 0.7345(5) 1.3417(3) 0.7512(2) 0.0375(17) Uani 1 1 d .
N10 N 0.7123(5) 1.2957(3) 0.6845(2) 0.0409(18) Uani 1 1 d .
Cl3 Cl 0.8007(2) 0.61680(11) 0.59021(7) 0.0716(7) Uani 1 1 d .
Cl4 Cl 0.65055(18) 0.47440(11) 0.63723(8) 0.0686(7) Uani 1 1 d .
Fe1 Fe 0.69599(9) 1.26715(5) 0.83111(4) 0.0409(3) Uani 1 1 d .
Fe2 Fe 0.79300(11) 0.54322(6) 0.64885(4) 0.0595(4) Uani 1 1 d .

loop_
_atom_site_aniso_label
_atom_site_aniso_U_11
_atom_site_aniso_U_22
_atom_site_aniso_U_33
_atom_site_aniso_U_23
_atom_site_aniso_U_13
_atom_site_aniso_U_12
C80 0.150(12) 0.049(8) 0.088(9) 0.012(7) -0.032(9) -0.013(8)
C81 0.177(13) 0.092(10) 0.086(9) 0.011(7) -0.083(9) -0.040(10)
C82 0.111(10) 0.067(9) 0.099(9) 0.003(8) -0.008(7) -0.011(7)
C83 0.165(16) 0.079(11) 0.070(9) 0.018(8) -0.029(9) -0.029(10)
C86 0.204(17) 0.184(18) 0.26(2) -0.162(18) 0.136(16) -0.109(18)
C87 0.195(19) 0.133(16) 0.43(4) -0.18(2) 0.21(2) -0.101(18)
C88 0.117(12) 0.128(15) 0.141(13) 0.001(12) 0.031(10) 0.060(12)
C89 0.179(16) 0.111(13) 0.209(17) -0.080(13) 0.003(13) 0.031(11)
N12 0.091(8) 0.075(8) 0.067(7) -0.005(6) 0.003(6) 0.014(6)
Cl1 0.0883(19) 0.0641(19) 0.095(2) -0.0039(17) -0.0111(16) 0.0072(14)
Cl2 0.087(2) 0.0639(18) 0.0526(14) 0.0018(13) -0.0012(13) 0.0078(14)
O1 0.194(9) 0.064(5) 0.065(5) -0.034(4) 0.009(5) -0.024(5)
O2 0.124(7) 0.115(8) 0.169(9) -0.060(8) 0.071(7) -0.027(7)
C1 0.057(7) 0.048(7) 0.035(5) -0.003(5) -0.021(5) 0.009(6)
C2 0.097(8) 0.032(6) 0.045(5) -0.003(5) -0.024(6) 0.017(6)
C3 0.100(9) 0.038(6) 0.042(6) -0.013(5) -0.017(6) -0.004(6)
C4 0.059(6) 0.033(6) 0.054(6) -0.006(5) 0.000(5) 0.001(5)
C5 0.048(7) 0.053(7) 0.027(5) -0.004(5) 0.016(5) 0.010(5)
C6 0.054(7) 0.046(6) 0.035(5) -0.011(5) -0.005(5) 0.013(5)
C7 0.048(7) 0.064(8) 0.116(9) -0.037(7) -0.033(7) 0.030(6)
C8 0.043(7) 0.081(9) 0.117(9) -0.014(8) -0.034(7) 0.019(7)
C9 0.067(6) 0.035(6) 0.028(4) 0.002(5) 0.001(5) 0.002(5)
C10 0.051(7) 0.044(7) 0.099(7) 0.006(6) 0.021(6) -0.005(6)
C11 0.045(6) 0.037(6) 0.099(7) -0.012(6) 0.023(6) 0.005(5)
C12 0.049(6) 0.065(8) 0.044(6) -0.009(6) -0.016(5) 0.004(5)
C13 0.035(6) 0.102(10) 0.045(7) -0.025(7) 0.001(5) 0.011(6)
C14 0.042(6) 0.111(10) 0.048(7) -0.004(7) 0.009(5) -0.015(7)
C15 0.036(6) 0.088(9) 0.048(7) -0.019(6) -0.008(5) 0.007(5)
C16 0.059(7) 0.062(8) 0.048(7) -0.004(6) -0.008(5) -0.006(5)
C17 0.071(7) 0.068(8) 0.054(7) 0.022(6) -0.028(5) 0.004(6)
C18 0.054(7) 0.151(12) 0.064(7) -0.034(7) 0.010(5) -0.015(7)
C19 0.133(10) 0.055(8) 0.067(7) 0.005(6) -0.045(6) -0.017(7)
C20 0.071(8) 0.117(11) 0.044(6) -0.003(7) -0.008(6) -0.050(8)
C21 0.39(3) 0.156(15) 0.092(10) 0.003(10) 0.005(12) -0.209(17)
C22 0.076(9) 0.104(11) 0.295(18) 0.044(12) 0.078(11) 0.004(8)
C23 0.105(10) 0.079(10) 0.202(14) 0.019(11) -0.042(10) -0.014(8)
C24 0.030(5) 0.028(6) 0.061(6) 0.002(5) 0.011(4) 0.006(4)
C25 0.048(6) 0.047(7) 0.038(6) 0.003(5) 0.026(4) 0.012(5)
C26 0.051(6) 0.039(6) 0.049(6) -0.011(5) 0.019(4) 0.004(5)
C27 0.040(5) 0.033(6) 0.046(6) -0.009(5) 0.015(4) -0.005(4)
C28 0.038(5) 0.035(6) 0.043(6) 0.009(5) 0.005(4) 0.001(4)
C29 0.057(6) 0.041(7) 0.040(6) 0.010(5) -0.005(4) -0.003(5)
C30 0.095(8) 0.054(7) 0.049(6) -0.002(5) 0.028(5) 0.015(6)
C31 0.058(6) 0.035(6) 0.043(5) 0.003(4) 0.000(4) -0.002(5)
C32 0.045(6) 0.037(6) 0.052(6) 0.006(5) -0.002(5) 0.009(5)
C33 0.085(8) 0.062(7) 0.073(7) -0.005(6) -0.021(6) -0.005(6)
C34 0.074(8) 0.049(7) 0.098(8) -0.004(6) 0.025(6) 0.010(6)
C35 0.071(7) 0.053(7) 0.058(6) 0.001(5) 0.010(5) 0.012(5)
C36 0.049(6) 0.035(6) 0.035(5) -0.002(5) -0.006(4) 0.008(4)
C37 0.063(7) 0.046(6) 0.040(5) -0.010(5) -0.003(5) 0.009(5)
C38 0.060(6) 0.037(5) 0.058(6) 0.006(6) 0.009(6) 0.009(5)
C39 0.057(6) 0.048(6) 0.040(6) 0.001(5) 0.015(5) 0.011(5)
C40 0.038(6) 0.042(6) 0.040(6) 0.000(5) 0.002(4) -0.004(4)
C41 0.073(7) 0.038(6) 0.040(5) 0.006(4) 0.001(5) 0.003(6)
C42 0.147(9) 0.036(6) 0.029(5) -0.002(5) -0.022(6) 0.004(7)
C43 0.148(11) 0.031(6) 0.038(6) -0.007(5) -0.004(6) 0.001(6)
C44 0.033(6) 0.054(7) 0.037(6) -0.001(5) 0.006(4) 0.001(4)
C45 0.044(5) 0.025(5) 0.050(5) 0.014(4) 0.007(5) -0.006(4)
C46 0.035(5) 0.032(5) 0.047(5) -0.002(4) -0.004(4) 0.007(5)
C47 0.112(10) 0.029(7) 0.032(5) -0.003(5) -0.021(6) 0.006(7)
C48 0.096(9) 0.052(8) 0.023(5) 0.003(5) -0.005(5) 0.026(7)
C49 0.103(9) 0.039(7) 0.043(6) 0.010(5) -0.002(5) 0.006(6)
C50 0.135(11) 0.057(9) 0.049(6) -0.003(6) -0.052(7) -0.006(9)
C51 0.114(10) 0.043(8) 0.078(8) 0.001(6) -0.050(7) 0.007(7)
C52 0.112(10) 0.032(7) 0.055(6) 0.004(5) -0.033(6) -0.008(7)
C53 0.112(10) 0.079(9) 0.077(8) 0.001(6) 0.045(7) 0.008(8)
C54 0.115(10) 0.047(7) 0.090(8) 0.010(6) -0.048(7) -0.010(7)
C55 0.61(4) 0.022(7) 0.143(13) -0.015(8) -0.228(19) -0.006(14)
C56 0.106(8) 0.074(8) 0.078(7) 0.033(6) -0.022(7) 0.015(7)
C57 0.132(13) 0.096(13) 0.35(3) 0.081(15) -0.006(16) -0.038(11)
C59 0.042(6) 0.039(5) 0.029(4) -0.003(4) 0.002(5) -0.004(5)
C60 0.032(6) 0.029(5) 0.051(6) 0.007(4) 0.002(5) -0.001(4)
C61 0.053(6) 0.045(6) 0.036(5) 0.000(4) 0.000(5) -0.005(5)
C62 0.049(6) 0.049(6) 0.033(5) 0.007(4) -0.003(5) -0.002(5)
C63 0.066(7) 0.070(7) 0.026(5) -0.006(5) 0.004(4) -0.005(5)
C64 0.039(6) 0.071(7) 0.036(5) 0.001(5) -0.002(4) 0.002(5)
C65 0.058(6) 0.048(6) 0.056(6) -0.008(5) 0.003(5) 0.001(5)
C66 0.044(6) 0.117(9) 0.041(5) -0.007(6) -0.006(4) 0.016(6)
C67 0.048(7) 0.065(7) 0.038(5) -0.005(5) 0.000(4) 0.005(5)
C68 0.102(9) 0.119(11) 0.061(7) -0.027(7) 0.007(6) -0.042(8)
C69 0.129(10) 0.117(10) 0.047(6) 0.017(7) -0.009(6) 0.049(8)
C70 0.073(8) 0.111(9) 0.028(5) -0.006(5) -0.005(5) -0.011(7)
N1 0.054(5) 0.045(5) 0.022(4) 0.005(4) 0.002(4) 0.020(4)
N2 0.056(6) 0.043(5) 0.051(4) -0.004(4) -0.027(4) 0.015(4)
N3 0.049(5) 0.042(5) 0.064(5) -0.009(5) -0.011(4) 0.014(4)
N4 0.049(5) 0.032(5) 0.052(5) -0.002(4) 0.009(4) 0.013(4)
N5 0.051(5) 0.033(5) 0.053(4) -0.001(4) 0.017(4) 0.012(4)
N6 0.043(4) 0.040(4) 0.038(4) 0.006(4) -0.006(3) 0.011(3)
N7 0.098(6) 0.029(5) 0.031(4) 0.004(4) -0.015(4) 0.022(4)
N8 0.096(6) 0.031(5) 0.033(4) 0.007(4) -0.006(4) -0.001(5)
N9 0.040(5) 0.036(5) 0.036(4) -0.007(4) -0.001(3) -0.008(3)
N10 0.043(5) 0.046(5) 0.033(4) -0.006(4) 0.006(3) -0.002(4)
Cl3 0.099(2) 0.0617(17) 0.0540(14) 0.0121(12) -0.0060(15) -0.0132(16)
Cl4 0.0695(17) 0.0507(16) 0.0855(18) 0.0008(15) 0.0033(13) -0.0109(12)
Fe1 0.0544(8) 0.0357(7) 0.0326(6) -0.0005(6) 0.0016(6) 0.0052(6)
Fe2 0.0739(9) 0.0468(8) 0.0578(8) 0.0021(7) -0.0008(7) -0.0071(8)

loop_
_atom_type_symbol
_atom_type_description
_atom_type_scat_dispersion_real
_atom_type_scat_dispersion_imag
_atom_type_scat_source
C C 0.0033 0.0016 'International Tables Vol C Tables 4.2.6.8 and 6.1.1.4'
H H 0.0000 0.0000 'International Tables Vol C Tables 4.2.6.8 and 6.1.1.4'
N N 0.0061 0.0033 'International Tables Vol C Tables 4.2.6.8 and 6.1.1.4'
Cl Cl 0.1484 0.1585 'International Tables Vol C Tables 4.2.6.8 and 6.1.1.4'
Fe Fe 0.3463 0.8444 'International Tables Vol C Tables 4.2.6.8 and 6.1.1.4'
O O 0.0106 0.0060 'International Tables Vol C Tables 4.2.6.8 and 6.1.1.4'

loop_
_geom_angle_atom_site_label_1
_geom_angle_atom_site_label_2
_geom_angle_atom_site_label_3
_geom_angle
C55 C80 C56 114.2(11)
C55 C80 C50 110.1(10)
C56 C80 C50 113.2(10)
C55 C80 C57 105.2(14)
C56 C80 C57 105.3(10)
C50 C80 C57 108.2(11)
O1 C83 N12 128.1(13)
O2 C87 C86 122(2)
O2 C88 C89 114.8(14)
C83 N12 C82 119.0(12)
C83 N12 C81 121.3(11)
C82 N12 C81 119.7(10)
C87 O2 C88 122.9(19)
N1 C1 C2 122.5(9)
N1 C1 N2 108.2(7)
C2 C1 N2 129.3(9)
C1 C2 C3 116.4(8)
C4 C3 C2 122.0(9)
C5 C4 C3 118.4(9)
N1 C5 C4 121.6(8)
N1 C5 N4 108.7(8)
C4 C5 N4 129.6(9)
N3 C6 N2 103.2(7)
N3 C6 Fe1 144.7(7)
N2 C6 Fe1 112.1(6)
C8 C7 N3 107.8(9)
C7 C8 N2 106.4(9)
N4 C9 N5 103.2(7)
N4 C9 Fe1 114.8(6)
N5 C9 Fe1 142.0(7)
C11 C10 N4 106.4(8)
C10 C11 N5 106.1(7)
C17 C12 C13 119.3(9)
C17 C12 N3 121.3(9)
C13 C12 N3 119.1(9)
C14 C13 C12 118.4(9)
C14 C13 C18 121.9(10)
C12 C13 C18 119.6(10)
C13 C14 C15 124.1(10)
C14 C15 C16 117.1(10)
C14 C15 C20 121.8(10)
C16 C15 C20 121.1(9)
C15 C16 C17 121.0(9)
C12 C17 C16 119.5(9)
C12 C17 C19 122.1(9)
C16 C17 C19 118.4(9)
C21 C20 C22 112.1(11)
C21 C20 C23 104.2(12)
C22 C20 C23 105.8(10)
C21 C20 C15 114.2(8)
C22 C20 C15 107.3(10)
C23 C20 C15 112.9(8)
C29 C24 C25 123.1(8)
C29 C24 N5 119.2(8)
C25 C24 N5 117.7(7)
C26 C25 C24 116.5(8)
C26 C25 C30 120.1(8)
C24 C25 C30 123.2(8)
C25 C26 C27 123.5(8)
C28 C27 C26 116.2(8)
C28 C27 C32 122.9(8)
C26 C27 C32 120.8(8)
C27 C28 C29 123.0(8)
C24 C29 C28 117.4(8)
C24 C29 C31 124.0(8)
C28 C29 C31 118.6(7)
C35 C32 C27 112.8(7)
C35 C32 C34 108.1(7)
C27 C32 C34 110.8(7)
C35 C32 C33 107.5(7)
C27 C32 C33 108.9(7)
C34 C32 C33 108.6(7)
N6 C36 C37 121.6(8)
N6 C36 N7 109.3(7)
C37 C36 N7 129.1(8)
C36 C37 C38 118.3(8)
C37 C38 C39 121.5(8)
C40 C39 C38 117.3(8)
C39 C40 N6 122.3(8)
C39 C40 N9 129.5(8)
N6 C40 N9 108.1(7)
N8 C41 N7 105.3(6)
N8 C41 Fe1 142.4(7)
N7 C41 Fe1 112.3(6)
C43 C42 N8 109.4(7)
C42 C43 N7 105.9(8)
N10 C44 N9 106.6(7)
C46 C45 N10 110.2(7)
C45 C46 N9 102.4(6)
C45 C46 Fe1 145.8(6)
N9 C46 Fe1 111.8(5)
C52 C47 C48 122.8(10)
C52 C47 N8 119.0(11)
C48 C47 N8 118.2(10)
C47 C48 C49 117.9(9)
C47 C48 C53 124.1(11)
C49 C48 C53 118.0(11)
C50 C49 C48 121.5(11)
C49 C50 C51 117.8(10)
C49 C50 C80 121.6(12)
C51 C50 C80 120.6(12)
C52 C51 C50 121.4(10)
C47 C52 C51 118.5(11)
C47 C52 C54 123.3(10)
C51 C52 C54 118.3(10)
C64 C59 C60 121.7(7)
C64 C59 N10 118.4(8)
C60 C59 N10 119.9(8)
C61 C60 C59 117.4(7)
C61 C60 C65 121.3(8)
C59 C60 C65 121.2(7)
C62 C61 C60 123.6(8)
C63 C62 C61 117.3(7)
C63 C62 C67 121.3(8)
C61 C62 C67 121.3(8)
C62 C63 C64 121.3(8)
C59 C64 C63 118.4(7)
C59 C64 C66 124.0(7)
C63 C64 C66 117.5(7)
C70 C67 C68 111.0(8)
C70 C67 C69 108.4(8)
C68 C67 C69 109.2(8)
C70 C67 C62 111.5(7)
C68 C67 C62 107.4(7)
C69 C67 C62 109.2(7)
C1 N1 C5 119.0(7)
C1 N1 Fe1 120.4(6)
C5 N1 Fe1 120.5(6)
C6 N2 C8 111.0(8)
C6 N2 C1 118.3(7)
C8 N2 C1 130.7(8)
C6 N3 C7 111.6(8)
C6 N3 C12 123.9(7)
C7 N3 C12 124.0(8)
C9 N4 C10 113.4(7)
C9 N4 C5 116.5(8)
C10 N4 C5 129.8(8)
C9 N5 C11 111.0(7)
C9 N5 C24 127.0(7)
C11 N5 C24 122.0(6)
C36 N6 C40 119.0(7)
C36 N6 Fe1 119.9(6)
C40 N6 Fe1 121.1(6)
C43 N7 C41 110.9(7)
C43 N7 C36 131.5(8)
C41 N7 C36 117.6(7)
C41 N8 C42 108.6(7)
C41 N8 C47 126.6(7)
C42 N8 C47 124.4(6)
C44 N9 C40 130.0(7)
C44 N9 C46 112.1(7)
C40 N9 C46 117.8(6)
C44 N10 C45 108.6(6)
C44 N10 C59 125.6(7)
C45 N10 C59 125.5(7)
N6 Fe1 N1 176.9(3)
N6 Fe1 C41 80.8(3)
N1 Fe1 C41 102.1(3)
N6 Fe1 C9 99.6(3)
N1 Fe1 C9 79.3(4)
C41 Fe1 C9 93.0(4)
N6 Fe1 C6 100.1(3)
N1 Fe1 C6 81.0(4)
C41 Fe1 C6 90.8(4)
C9 Fe1 C6 160.3(4)
N6 Fe1 C46 81.2(3)
N1 Fe1 C46 95.9(3)
C41 Fe1 C46 161.9(3)
C9 Fe1 C46 90.9(3)
C6 Fe1 C46 91.5(3)
Cl3 Fe2 Cl2 108.39(10)
Cl3 Fe2 Cl4 110.82(10)
Cl2 Fe2 Cl4 108.57(10)
Cl3 Fe2 Cl1 120.79(12)
Cl2 Fe2 Cl1 102.54(10)
Cl4 Fe2 Cl1 104.99(10)

loop_
_geom_bond_atom_site_label_1
_geom_bond_atom_site_label_2
_geom_bond_distance
C80 C55 1.471(14)
C80 C56 1.490(13)
C80 C50 1.528(14)
C80 C57 1.571(18)
C81 N12 1.411(13)
C82 N12 1.397(12)
C83 O1 1.191(14)
C83 N12 1.351(14)
C86 C87 1.45(3)
C87 O2 1.212(15)
C88 O2 1.351(14)
C88 C89 1.448(17)
Cl1 Fe2 2.323(3)
Cl2 Fe2 2.316(3)
C1 N1 1.350(9)
C1 C2 1.377(11)
C1 N2 1.418(10)
C2 C3 1.389(11)
C3 C4 1.362(11)
C4 C5 1.363(11)
C5 N1 1.354(9)
C5 N4 1.412(10)
C6 N3 1.350(9)
C6 N2 1.389(10)
C6 Fe1 1.938(8)
C7 C8 1.316(12)
C7 N3 1.408(10)
C8 N2 1.411(10)
C9 N4 1.358(10)
C9 N5 1.371(9)
C9 Fe1 1.938(8)
C10 C11 1.358(11)
C10 N4 1.374(9)
C11 N5 1.417(10)
C12 C17 1.384(12)
C12 C13 1.417(12)
C12 N3 1.417(10)
C13 C14 1.370(13)
C13 C18 1.511(12)
C14 C15 1.376(12)
C15 C16 1.393(12)
C15 C20 1.531(13)
C16 C17 1.420(12)
C17 C19 1.513(11)
C20 C21 1.486(14)
C20 C22 1.501(14)
C20 C23 1.520(13)
C24 C29 1.350(10)
C24 C25 1.405(10)
C24 N5 1.457(9)
C25 C26 1.380(11)
C25 C30 1.501(10)
C26 C27 1.385(10)
C27 C28 1.385(10)
C27 C32 1.526(10)
C28 C29 1.401(11)
C29 C31 1.516(10)
C32 C35 1.520(10)
C32 C34 1.526(11)
C32 C33 1.534(11)
C36 N6 1.348(9)
C36 C37 1.362(10)
C36 N7 1.395(9)
C37 C38 1.369(10)
C38 C39 1.387(10)
C39 C40 1.352(11)
C40 N6 1.364(9)
C40 N9 1.410(9)
C41 N8 1.352(8)
C41 N7 1.391(10)
C41 Fe1 1.933(8)
C42 C43 1.332(11)
C42 N8 1.415(9)
C43 N7 1.388(9)
C44 N10 1.322(9)
C44 N9 1.349(8)
C45 C46 1.346(9)
C45 N10 1.415(8)
C46 N9 1.426(9)
C46 Fe1 1.938(7)
C47 C52 1.354(13)
C47 C48 1.382(13)
C47 N8 1.439(10)
C48 C49 1.407(12)
C48 C53 1.482(12)
C49 C50 1.377(13)
C50 C51 1.407(13)
C51 C52 1.397(12)
C52 C54 1.543(13)
C59 C64 1.374(10)
C59 C60 1.392(10)
C59 N10 1.452(8)
C60 C61 1.387(10)
C60 C65 1.496(10)
C61 C62 1.383(10)
C62 C63 1.377(10)
C62 C67 1.542(10)
C63 C64 1.425(9)
C64 C66 1.520(10)
C67 C70 1.507(10)
C67 C68 1.523(12)
C67 C69 1.538(11)
N1 Fe1 1.909(7)
N6 Fe1 1.902(6)
Cl3 Fe2 2.276(2)
Cl4 Fe2 2.322(3)
